data_4061198
loop_
_publ_author_name
'Kim, Mieock'
'Liu, Qiancai'
'Gabba\"i, Fran\,cois P.'

_publ_section_title
;
 Use of an Organometallic Palladium Oxazoline Catalyst for the Hydrolysis
 of Methylparathion
;
_journal_coden_ASTM ORGND7
_journal_issue 23
_journal_name_full Organometallics
_journal_page_first 5560
_journal_page_last 5564
_journal_paper_doi 10.1021/om049687c
_journal_volume 23
_journal_year 2004
_chemical_formula_sum 'C26 H26 N2 O10 Pd2'
_chemical_formula_weight 739.29
_space_group_IT_number 19
_symmetry_cell_setting orthorhombic
_symmetry_space_group_name_Hall 'P 2ac 2ab'
_symmetry_space_group_name_H-M 'P 21 21 21'
_cell_angle_alpha 90.00
_cell_angle_beta 90.00
_cell_angle_gamma 90.00
_cell_formula_units_Z 4
_cell_length_a 11.171(2)
_cell_length_b 15.149(3)
_cell_length_c 16.419(3)
_cell_measurement_temperature 110(2)
_cell_volume 2778.4(10)
_diffrn_ambient_temperature 110(2)
_exptl_crystal_density_diffrn 1.767
_cod_depositor_comments
;
The following automatic conversions were performed:
'_symmetry_cell_setting' value 'Orthorhombic' changed to 'orthorhombic'
according to '/home/saulius/struct/CIF-dictionaries/cif_core.dic'
dictionary named 'cif_core.dic' version 2.4.1 from 2010-06-29.

Automatic conversion script
Id: cif_fix_enum 1527 2010-12-29 10:47:43Z saulius 
;
_cod_database_code 4061198

loop_
_symmetry_equiv_pos_as_xyz
'x, y, z'
'-x+1/2, -y, z+1/2'
'-x, y+1/2, -z+1/2'
'x+1/2, -y+1/2, -z'

loop_
_atom_site_label
_atom_site_type_symbol
_atom_site_fract_x
_atom_site_fract_y
_atom_site_fract_z
_atom_site_U_iso_or_equiv
_atom_site_adp_type
_atom_site_occupancy
_atom_site_symmetry_multiplicity
_atom_site_calc_flag
_atom_site_refinement_flags
_atom_site_disorder_assembly
_atom_site_disorder_group
Pd1 Pd -0.29899(5) -0.65310(4) 0.24300(4) 0.04369(17) Uani 1 1 d . . .
Pd2 Pd -0.10446(5) -0.53238(4) 0.25987(4) 0.04310(18) Uani 1 1 d . . .
O1 O -0.2966(6) -0.6656(4) -0.0040(3) 0.0495(14) Uani 1 1 d . . .
O2 O 0.0854(6) -0.6869(4) 0.1055(4) 0.0533(15) Uani 1 1 d . . .
O3 O -0.5752(7) -0.5887(7) 0.1010(5) 0.089(3) Uani 1 1 d . . .
O4 O -0.5256(11) -0.4462(7) 0.0872(5) 0.114(4) Uani 1 1 d . . .
O5 O 0.1658(8) -0.6859(6) 0.3774(5) 0.081(2) Uani 1 1 d . . .
O6 O 0.2552(6) -0.6488(6) 0.2620(5) 0.080(2) Uani 1 1 d . . .
O7 O -0.3814(5) -0.5325(4) 0.2832(3) 0.0525(14) Uani 1 1 d . . .
O8 O -0.2249(6) -0.4369(4) 0.2871(4) 0.0545(15) Uani 1 1 d . . .
O9 O -0.2535(6) -0.6968(4) 0.3563(3) 0.0550(15) Uani 1 1 d . . .
O10 O -0.1167(6) -0.5896(4) 0.3786(3) 0.0531(15) Uani 1 1 d . . .
N1 N -0.3296(6) -0.6261(5) 0.1253(4) 0.0434(16) Uani 1 1 d . . .
N2 N 0.0083(6) -0.6257(4) 0.2179(4) 0.0412(15) Uani 1 1 d . . .
C1 C -0.2412(7) -0.7645(5) 0.1945(5) 0.0418(18) Uani 1 1 d . . .
C2 C -0.1983(7) -0.8395(5) 0.2340(5) 0.0485(18) Uani 1 1 d . . .
H2A H -0.1949 -0.8407 0.2906 0.058 Uiso 1 1 calc R . .
C3 C -0.1609(8) -0.9122(6) 0.1900(6) 0.051(2) Uani 1 1 d . . .
H3A H -0.1309 -0.9613 0.2172 0.061 Uiso 1 1 calc R . .
C4 C -0.1676(8) -0.9130(6) 0.1057(6) 0.052(2) Uani 1 1 d . . .
H4A H -0.1440 -0.9631 0.0772 0.063 Uiso 1 1 calc R . .
C5 C -0.2085(8) -0.8407(5) 0.0638(5) 0.0488(19) Uani 1 1 d . . .
H5A H -0.2117 -0.8405 0.0072 0.059 Uiso 1 1 calc R . .
C6 C -0.2449(7) -0.7681(5) 0.1088(5) 0.0410(17) Uani 1 1 d . . .
C7 C -0.2914(7) -0.6853(5) 0.0762(5) 0.0429(18) Uani 1 1 d . . .
C8 C -0.3421(9) -0.5761(6) -0.0102(5) 0.054(2) Uani 1 1 d . . .
H8A H -0.4133 -0.5741 -0.0439 0.065 Uiso 1 1 calc R . .
H8B H -0.2822 -0.5370 -0.0333 0.065 Uiso 1 1 calc R . .
C9 C -0.3716(8) -0.5492(6) 0.0797(5) 0.051(2) Uani 1 1 d . . .
H9A H -0.3256 -0.4967 0.0951 0.062 Uiso 1 1 calc R . .
C10 C -0.5021(10) -0.5331(8) 0.0924(6) 0.060(3) Uani 1 1 d . . .
C11 C -0.6509(18) -0.4233(16) 0.0912(10) 0.180(12) Uani 1 1 d . . .
H11A H -0.6595 -0.3604 0.0868 0.270 Uiso 1 1 calc R . .
H11B H -0.6835 -0.4429 0.1422 0.270 Uiso 1 1 calc R . .
H11C H -0.6929 -0.4513 0.0473 0.270 Uiso 1 1 calc R . .
C12 C -0.0799(8) -0.4856(5) 0.1496(4) 0.045(2) Uani 1 1 d . . .
C13 C -0.1178(9) -0.4076(6) 0.1167(6) 0.056(2) Uani 1 1 d . . .
H13A H -0.1592 -0.3674 0.1490 0.068 Uiso 1 1 calc R . .
C14 C -0.0948(10) -0.3875(8) 0.0343(7) 0.067(3) Uani 1 1 d . . .
H14A H -0.1194 -0.3334 0.0135 0.080 Uiso 1 1 calc R . .
C15 C -0.0383(10) -0.4446(9) -0.0147(7) 0.075(3) Uani 1 1 d . . .
H15A H -0.0287 -0.4310 -0.0695 0.089 Uiso 1 1 calc R . .
C16 C 0.0069(8) -0.5248(8) 0.0154(6) 0.058(2) Uani 1 1 d . . .
H16A H 0.0479 -0.5643 -0.0178 0.070 Uiso 1 1 calc R . .
C17 C -0.0130(7) -0.5421(7) 0.0973(5) 0.0468(19) Uani 1 1 d . . .
C18 C 0.0305(8) -0.6207(6) 0.1405(5) 0.050(2) Uani 1 1 d . . .
C19 C 0.1004(9) -0.7547(6) 0.1695(5) 0.052(2) Uani 1 1 d . . .
H19A H 0.1830 -0.7741 0.1725 0.062 Uiso 1 1 calc R . .
H19B H 0.0497 -0.8054 0.1588 0.062 Uiso 1 1 calc R . .
C20 C 0.0624(7) -0.7078(5) 0.2496(5) 0.0486(18) Uani 1 1 d . . .
H20A H 0.0035 -0.7430 0.2796 0.058 Uiso 1 1 calc R . .
C21 C 0.1697(9) -0.6821(6) 0.3048(5) 0.049(2) Uani 1 1 d . . .
C22 C 0.3595(10) -0.6192(10) 0.3072(8) 0.088(4) Uani 1 1 d . . .
H22A H 0.4177 -0.5957 0.2700 0.131 Uiso 1 1 calc R . .
H22B H 0.3937 -0.6682 0.3362 0.131 Uiso 1 1 calc R . .
H22C H 0.3363 -0.5743 0.3452 0.131 Uiso 1 1 calc R . .
C23 C -0.3334(8) -0.4542(7) 0.2920(5) 0.051(2) Uani 1 1 d . . .
C24 C -0.4221(10) -0.3816(7) 0.3113(7) 0.066(3) Uani 1 1 d . . .
H24A H -0.3803 -0.3266 0.3174 0.099 Uiso 1 1 calc R . .
H24B H -0.4632 -0.3954 0.3611 0.099 Uiso 1 1 calc R . .
H24C H -0.4791 -0.3768 0.2678 0.099 Uiso 1 1 calc R . .
C25 C -0.1706(9) -0.6589(6) 0.3973(5) 0.049(2) Uani 1 1 d . . .
C26 C -0.1332(10) -0.7067(7) 0.4741(5) 0.064(3) Uani 1 1 d . . .
H26A H -0.0711 -0.6739 0.5009 0.096 Uiso 1 1 calc R . .
H26B H -0.1040 -0.7644 0.4602 0.096 Uiso 1 1 calc R . .
H26C H -0.2008 -0.7122 0.5098 0.096 Uiso 1 1 calc R . .

loop_
_atom_site_aniso_label
_atom_site_aniso_U_11
_atom_site_aniso_U_22
_atom_site_aniso_U_33
_atom_site_aniso_U_23
_atom_site_aniso_U_13
_atom_site_aniso_U_12
Pd1 0.0485(3) 0.0466(3) 0.0360(3) -0.0005(2) -0.0026(3) -0.0015(3)
Pd2 0.0463(3) 0.0426(3) 0.0404(3) -0.0050(3) -0.0077(3) 0.0012(3)
O1 0.064(4) 0.052(3) 0.033(3) -0.002(2) -0.002(3) 0.001(3)
O2 0.056(4) 0.059(4) 0.045(3) -0.003(3) -0.003(3) 0.002(3)
O3 0.053(5) 0.133(8) 0.080(5) -0.023(6) -0.011(4) 0.005(5)
O4 0.153(10) 0.118(8) 0.071(5) 0.000(5) 0.038(6) 0.067(7)
O5 0.089(6) 0.094(6) 0.059(4) 0.009(4) -0.016(4) -0.022(5)
O6 0.044(3) 0.134(6) 0.062(4) -0.001(5) -0.002(3) -0.028(4)
O7 0.048(3) 0.058(3) 0.051(3) -0.004(3) -0.002(2) -0.001(3)
O8 0.056(4) 0.046(3) 0.061(4) -0.013(3) -0.006(3) 0.004(3)
O9 0.067(4) 0.059(4) 0.039(3) 0.000(3) 0.003(3) -0.002(3)
O10 0.060(4) 0.066(4) 0.034(3) -0.006(3) -0.002(3) 0.005(3)
N1 0.042(4) 0.047(4) 0.042(3) 0.002(3) -0.009(3) -0.002(3)
N2 0.042(4) 0.045(3) 0.037(3) -0.004(3) -0.008(3) 0.014(3)
C1 0.034(4) 0.050(4) 0.041(4) 0.001(3) 0.010(3) -0.011(4)
C2 0.049(4) 0.050(4) 0.047(4) 0.004(4) -0.001(4) -0.004(4)
C3 0.048(5) 0.046(5) 0.058(5) 0.007(4) -0.004(4) 0.001(4)
C4 0.047(5) 0.054(5) 0.056(5) -0.004(4) -0.002(4) -0.001(4)
C5 0.052(5) 0.051(5) 0.043(4) -0.002(3) -0.001(4) -0.002(4)
C6 0.035(4) 0.048(4) 0.041(4) 0.002(3) -0.006(3) -0.005(4)
C7 0.036(4) 0.054(5) 0.038(4) -0.001(3) -0.007(3) -0.011(4)
C8 0.062(6) 0.058(5) 0.042(4) 0.003(4) -0.001(4) 0.008(5)
C9 0.052(5) 0.060(6) 0.042(4) -0.001(4) -0.010(4) 0.002(4)
C10 0.063(6) 0.073(7) 0.044(5) -0.011(5) -0.009(4) 0.021(6)
C11 0.160(17) 0.28(3) 0.101(12) -0.018(14) 0.032(12) 0.16(2)
C12 0.059(5) 0.046(5) 0.031(4) -0.001(3) -0.007(3) -0.009(4)
C13 0.063(6) 0.056(5) 0.050(5) 0.000(4) -0.009(5) -0.009(5)
C14 0.057(6) 0.071(6) 0.072(6) 0.019(5) -0.005(5) -0.003(6)
C15 0.054(6) 0.113(10) 0.056(6) 0.026(6) 0.001(5) -0.013(7)
C16 0.039(5) 0.079(6) 0.057(5) 0.003(5) 0.003(4) -0.007(5)
C17 0.035(4) 0.063(5) 0.042(4) 0.007(4) 0.000(3) -0.003(4)
C18 0.036(4) 0.059(5) 0.054(5) -0.010(4) 0.006(4) -0.003(4)
C19 0.046(5) 0.049(5) 0.060(5) -0.004(4) -0.010(4) -0.003(4)
C20 0.046(4) 0.058(4) 0.042(4) 0.006(4) -0.008(4) -0.006(4)
C21 0.053(6) 0.046(5) 0.050(5) -0.001(4) -0.009(4) 0.008(4)
C22 0.050(6) 0.113(10) 0.099(9) -0.005(8) -0.019(6) -0.022(7)
C23 0.048(5) 0.074(6) 0.032(4) -0.008(4) -0.009(3) 0.015(5)
C24 0.065(7) 0.061(6) 0.073(7) -0.011(5) -0.006(5) 0.003(5)
C25 0.063(6) 0.044(5) 0.041(4) 0.002(4) 0.007(4) 0.010(4)
C26 0.074(7) 0.077(7) 0.041(5) 0.007(4) 0.002(4) 0.022(6)

loop_
_geom_bond_atom_site_label_1
_geom_bond_atom_site_label_2
_geom_bond_distance
_geom_bond_site_symmetry_2
_geom_bond_publ_flag
Pd1 C1 1.975(8) . ?
Pd1 N1 2.005(6) . ?
Pd1 O9 2.039(6) . ?
Pd1 O7 2.149(6) . ?
Pd1 Pd2 2.8536(9) . ?
Pd2 C12 1.963(8) . ?
Pd2 N2 2.016(6) . ?
Pd2 O8 2.026(6) . ?
Pd2 O10 2.137(6) . ?
O1 C7 1.352(9) . ?
O1 C8 1.452(10) . ?
O2 C18 1.309(11) . ?
O2 C19 1.479(11) . ?
O3 C10 1.182(14) . ?
O4 C10 1.344(15) . ?
O4 C11 1.443(19) . ?
O5 C21 1.195(11) . ?
O6 C21 1.288(12) . ?
O6 C22 1.453(12) . ?
O7 C23 1.310(11) . ?
O8 C23 1.243(11) . ?
O9 C25 1.281(11) . ?
O10 C25 1.247(11) . ?
N1 C7 1.279(11) . ?
N1 C9 1.463(11) . ?
N2 C18 1.297(11) . ?
N2 C20 1.478(10) . ?
C1 C2 1.393(11) . ?
C1 C6 1.409(11) . ?
C2 C3 1.383(12) . ?
C3 C4 1.385(12) . ?
C4 C5 1.371(12) . ?
C5 C6 1.386(11) . ?
C6 C7 1.459(12) . ?
C8 C9 1.566(12) . ?
C9 C10 1.493(14) . ?
C12 C13 1.367(13) . ?
C12 C17 1.423(12) . ?
C13 C14 1.410(14) . ?
C14 C15 1.339(16) . ?
C15 C16 1.405(16) . ?
C16 C17 1.387(12) . ?
C17 C18 1.468(13) . ?
C19 C20 1.553(12) . ?
C20 C21 1.552(12) . ?
C23 C24 1.514(13) . ?
C25 C26 1.512(12) . ?
